data_7038510
loop_
_publ_author_name
'Koroteev, Pavel S.'
'Dobrokhotova, Zhanna V.'
'Ilyukhin, Andrey B.'
'Efimov, Nikolay N.'
'Rouzi\`eres, Mathieu'
'Kiskin, Mikhail A.'
'Cl\'erac, Rodolphe'
'Novotortsev, Vladimir M.'

_publ_section_title
;
 Synthesis, structure, and physical properties of new rare earth
 ferrocenoylacetonates.
;
_journal_issue 15
_journal_name_full 'Dalton transactions (Cambridge, England : 2003)'
_journal_page_first 6405
_journal_page_last 6417
_journal_paper_doi 10.1039/c5dt04948b
_journal_volume 45
_journal_year 2016
_chemical_formula_moiety 'C52 H47 Eu1 Fe3 N2 O6, C7 H8'
_chemical_formula_sum 'C59 H55 Eu Fe3 N2 O6'
_chemical_formula_weight 1207.56
_space_group_IT_number 2
_symmetry_cell_setting triclinic
_symmetry_Int_Tables_number 2
_symmetry_space_group_name_Hall '-P 1'
_symmetry_space_group_name_H-M 'P -1'
_atom_sites_solution_hydrogens geom
_audit_conform_dict_location ftp://ftp.iucr.org/pub/cif_core.dic
_audit_conform_dict_name cif_core.dic
_audit_conform_dict_version 2.4.3
_audit_creation_date 2015-04-21T14:54:46-00:00
_audit_creation_method 'WinGX routine CIF_UPDATE'
_audit_update_record
;
2015-07-09 deposited with the CCDC.
2016-02-22 downloaded from the CCDC.
;
_cell_angle_alpha 81.03(2)
_cell_angle_beta 74.29(2)
_cell_angle_gamma 88.90(2)
_cell_formula_units_Z 2
_cell_length_a 12.0489(14)
_cell_length_b 13.6801(15)
_cell_length_c 16.5898(18)
_cell_measurement_reflns_used 24
_cell_measurement_temperature 296(2)
_cell_measurement_theta_max 13.6
_cell_measurement_theta_min 12.8
_cell_volume 2599.4(6)
_computing_structure_refinement 'SHELXL-2014/7 (Sheldrick, 2014)'
_diffrn_ambient_temperature 296(2)
_diffrn_measured_fraction_theta_full 0.999
_diffrn_measured_fraction_theta_max 0.999
_diffrn_measurement_device_type 'Enraf-Nonius CAD-4'
_diffrn_measurement_method '\w scans'
_diffrn_radiation_monochromator graphite
_diffrn_radiation_type MoK\a
_diffrn_radiation_wavelength 0.71073
_diffrn_reflns_av_R_equivalents 0.0416
_diffrn_reflns_av_unetI/netI 0.2079
_diffrn_reflns_Laue_measured_fraction_full 0.999
_diffrn_reflns_Laue_measured_fraction_max 0.999
_diffrn_reflns_limit_h_max 2
_diffrn_reflns_limit_h_min -14
_diffrn_reflns_limit_k_max 16
_diffrn_reflns_limit_k_min -16
_diffrn_reflns_limit_l_max 19
_diffrn_reflns_limit_l_min -19
_diffrn_reflns_number 11062
_diffrn_reflns_point_group_measured_fraction_full 0.999
_diffrn_reflns_point_group_measured_fraction_max 0.999
_diffrn_reflns_theta_full 24.971
_diffrn_reflns_theta_max 24.971
_diffrn_reflns_theta_min 2.133
_diffrn_standards_decay_% 15
_diffrn_standards_interval_count 7200
_diffrn_standards_number 3
_exptl_absorpt_coefficient_mu 2.063
_exptl_absorpt_correction_T_max 0.4517
_exptl_absorpt_correction_T_min 0.3909
_exptl_absorpt_correction_type multi-scan
_exptl_absorpt_process_details 'Blessing, R. H. (1995) Acta Cryst., A51, 33-38.'
_exptl_crystal_colour red
_exptl_crystal_density_diffrn 1.543
_exptl_crystal_description block
_exptl_crystal_F_000 1224
_exptl_crystal_size_max 0.35
_exptl_crystal_size_mid 0.3
_exptl_crystal_size_min 0.25
_refine_diff_density_max 1.031
_refine_diff_density_min -0.824
_refine_diff_density_rms 0.088
_refine_ls_extinction_method none
_refine_ls_goodness_of_fit_ref 0.876
_refine_ls_hydrogen_treatment constr
_refine_ls_matrix_type full
_refine_ls_number_parameters 596
_refine_ls_number_reflns 9124
_refine_ls_number_restraints 44
_refine_ls_restrained_S_all 0.878
_refine_ls_R_factor_all 0.0874
_refine_ls_R_factor_gt 0.0512
_refine_ls_shift/su_max 0.001
_refine_ls_shift/su_mean 0
_refine_ls_structure_factor_coef Fsqd
_refine_ls_weighting_details 'w=1/[\s^2^(Fo^2^)+(0.0500P)^2^] where P=(Fo^2^+2Fc^2^)/3'
_refine_ls_weighting_scheme calc
_refine_ls_wR_factor_gt 0.1085
_refine_ls_wR_factor_ref 0.1262
_reflns_Friedel_coverage 0
_reflns_number_gt 4974
_reflns_number_total 9124
_reflns_threshold_expression 'I > 2\s(I)'
_cod_data_source_file c5dt04948b2.cif
_cod_data_source_block 2
_cod_depositor_comments 'Adding full bibliography for 7038510--7038517.cif.'
_cod_database_code 7038510

loop_
_symmetry_equiv_pos_as_xyz
'x, y, z'
'-x, -y, -z'

loop_
_atom_site_label
_atom_site_type_symbol
_atom_site_fract_x
_atom_site_fract_y
_atom_site_fract_z
_atom_site_U_iso_or_equiv
_atom_site_adp_type
_atom_site_occupancy
_atom_site_site_symmetry_order
_atom_site_calc_flag
_atom_site_refinement_flags_posn
_atom_site_refinement_flags_adp
_atom_site_refinement_flags_occupancy
_atom_site_disorder_assembly
_atom_site_disorder_group
Eu1 Eu 0.30775(3) 0.19185(2) 0.36603(2) 0.04798(16) Uani 1 1 d . . . . .
Fe1 Fe 0.73318(14) 0.32021(8) 0.09605(8) 0.0846(5) Uani 1 1 d . . . . .
Fe2 Fe 0.12383(11) 0.38226(6) 0.67909(5) 0.0613(4) Uani 1 1 d . . . . .
Fe3 Fe 0.18948(12) 0.07755(7) 0.06282(5) 0.0677(4) Uani 1 1 d . . . . .
O1 O 0.2407(5) 0.3247(3) 0.2840(2) 0.0683(18) Uani 1 1 d . . . . .
O2 O 0.4545(5) 0.2333(3) 0.2408(3) 0.0779(18) Uani 1 1 d . . . . .
O3 O 0.4630(5) 0.2199(3) 0.4191(3) 0.0705(16) Uani 1 1 d . . . . .
O4 O 0.2522(4) 0.3092(3) 0.4587(2) 0.0531(13) Uani 1 1 d . . . . .
O5 O 0.4036(5) 0.0399(3) 0.3433(2) 0.0611(15) Uani 1 1 d . . . . .
O6 O 0.2147(5) 0.1127(3) 0.2857(2) 0.0584(15) Uani 1 1 d . . . . .
N1 N 0.0909(5) 0.1666(3) 0.4487(3) 0.0449(15) Uani 1 1 d . . . . .
N2 N 0.2531(6) 0.0716(4) 0.5111(3) 0.0549(18) Uani 1 1 d . . . . .
C1 C 0.1928(8) 0.4420(6) 0.1790(5) 0.098(3) Uani 1 1 d . . . . .
H1A H 0.2268 0.4686 0.1206 0.148 Uiso 1 1 calc R U . . .
H1B H 0.1198 0.4108 0.1849 0.148 Uiso 1 1 calc R U . . .
H1C H 0.1817 0.4945 0.2124 0.148 Uiso 1 1 calc R U . . .
C2 C 0.2720(9) 0.3663(5) 0.2094(5) 0.080(3) Uani 1 1 d . . . . .
C3 C 0.3828(10) 0.3538(6) 0.1517(5) 0.088(3) Uani 1 1 d . . . . .
H3A H 0.4004 0.3926 0.0984 0.106 Uiso 1 1 calc R U . . .
C4 C 0.4653(9) 0.2879(6) 0.1700(4) 0.076(3) Uani 1 1 d . . . . .
C5 C 0.5723(8) 0.2740(6) 0.1032(4) 0.072(3) Uani 1 1 d . . . . .
C6 C 0.6457(9) 0.1929(6) 0.1087(5) 0.091(3) Uani 1 1 d . . . . .
H6A H 0.6351 0.1415 0.154 0.109 Uiso 1 1 calc R U . . .
C7 C 0.7351(10) 0.2026(8) 0.0361(6) 0.115(4) Uani 1 1 d . . . . .
H7A H 0.7947 0.1583 0.0245 0.138 Uiso 1 1 calc R U . . .
C8 C 0.7231(10) 0.2887(9) -0.0176(5) 0.126(5) Uani 1 1 d . . . . .
H8A H 0.7722 0.3115 -0.0708 0.151 Uiso 1 1 calc R U . . .
C9 C 0.6209(10) 0.3356(7) 0.0242(5) 0.103(4) Uani 1 1 d . . . . .
H9A H 0.5919 0.395 0.0037 0.124 Uiso 1 1 calc R U . . .
C10 C 0.7249(17) 0.3924(14) 0.1949(11) 0.169(6) Uani 1 1 d . U . A 1
H10A H 0.6591 0.404 0.2366 0.203 Uiso 1 1 calc R U . A 1
C11 C 0.7691(19) 0.4525(11) 0.1209(15) 0.183(7) Uani 1 1 d . U . A 1
H11A H 0.7372 0.5119 0.1037 0.22 Uiso 1 1 calc R U . A 1
C12 C 0.8702(18) 0.4133(15) 0.0733(14) 0.202(7) Uani 1 1 d . U . A 1
H12A H 0.9156 0.4388 0.0194 0.242 Uiso 1 1 calc R U . A 1
C13 C 0.8854(17) 0.3306(15) 0.1238(16) 0.202(8) Uani 1 1 d . U . A 1
H13A H 0.9496 0.2912 0.1109 0.242 Uiso 1 1 calc R U . A 1
C14 C 0.794(2) 0.3095(13) 0.1985(12) 0.189(7) Uani 1 1 d . U . A 1
H14A H 0.7833 0.2538 0.2402 0.227 Uiso 1 1 calc R U . A 1
C15 C 0.6011(8) 0.2614(6) 0.4848(5) 0.090(3) Uani 1 1 d . . . . .
H15A H 0.608 0.3015 0.5259 0.135 Uiso 1 1 calc R U . . .
H15B H 0.6143 0.1935 0.5045 0.135 Uiso 1 1 calc R U . . .
H15C H 0.657 0.2835 0.4319 0.135 Uiso 1 1 calc R U . . .
C16 C 0.4826(8) 0.2702(5) 0.4726(5) 0.063(2) Uani 1 1 d . . . . .
C17 C 0.4050(9) 0.3314(5) 0.5167(5) 0.069(3) Uani 1 1 d . . . . .
H17A H 0.4281 0.3634 0.5551 0.083 Uiso 1 1 calc R U . . .
C18 C 0.2937(8) 0.3489(4) 0.5077(4) 0.055(2) Uani 1 1 d . . . . .
C19 C 0.2153(8) 0.4180(4) 0.5573(4) 0.049(2) Uani 1 1 d . . . . .
C20 C 0.0992(8) 0.4278(4) 0.5619(4) 0.058(2) Uani 1 1 d . . . . .
H20A H 0.0579 0.3948 0.534 0.07 Uiso 1 1 calc R U . . .
C21 C 0.0546(9) 0.4978(5) 0.6172(4) 0.076(3) Uani 1 1 d . . . . .
H21A H -0.0215 0.5176 0.6327 0.091 Uiso 1 1 calc R U . . .
C22 C 0.1462(10) 0.5313(5) 0.6439(4) 0.077(3) Uani 1 1 d . . . . .
H22A H 0.1406 0.5785 0.6794 0.092 Uiso 1 1 calc R U . . .
C23 C 0.2475(8) 0.4830(4) 0.6090(4) 0.070(3) Uani 1 1 d . . . . .
H23A H 0.32 0.4909 0.6173 0.084 Uiso 1 1 calc R U . . .
C24 C 0.0894(16) 0.3539(8) 0.8065(5) 0.131(6) Uani 1 1 d . . . . .
H24A H 0.0825 0.4016 0.8418 0.157 Uiso 1 1 calc R U . . .
C25 C 0.0002(11) 0.3156(6) 0.7805(5) 0.104(4) Uani 1 1 d . . . . .
H25A H -0.0771 0.3322 0.7963 0.125 Uiso 1 1 calc R U . . .
C26 C 0.0493(12) 0.2465(6) 0.7257(6) 0.094(4) Uani 1 1 d . . . . .
H26A H 0.0105 0.2109 0.6979 0.113 Uiso 1 1 calc R U . . .
C27 C 0.1638(12) 0.2422(7) 0.7216(6) 0.094(4) Uani 1 1 d . . . . .
H27A H 0.2159 0.2014 0.6911 0.113 Uiso 1 1 calc R U . . .
C28 C 0.1908(13) 0.3077(9) 0.7697(7) 0.127(5) Uani 1 1 d . . . . .
H28A H 0.2635 0.3188 0.7764 0.152 Uiso 1 1 calc R U . . .
C29 C 0.5070(8) -0.0911(5) 0.2831(5) 0.091(3) Uani 1 1 d . . . . .
H29A H 0.5071 -0.1278 0.2382 0.136 Uiso 1 1 calc R U . . .
H29B H 0.5809 -0.0591 0.2721 0.136 Uiso 1 1 calc R U . . .
H29C H 0.4914 -0.1355 0.336 0.136 Uiso 1 1 calc R U . . .
C30 C 0.4156(8) -0.0147(5) 0.2878(4) 0.063(2) Uani 1 1 d . . . . .
C31 C 0.3390(8) -0.0154(5) 0.2360(4) 0.072(3) Uani 1 1 d . . . . .
H31A H 0.3544 -0.0592 0.1969 0.086 Uiso 1 1 calc R U . . .
C32 C 0.2407(8) 0.0450(5) 0.2384(4) 0.060(2) Uani 1 1 d . . . . .
C33 C 0.1614(8) 0.0286(5) 0.1882(4) 0.059(2) Uani 1 1 d . . . . .
C34 C 0.0808(9) 0.0960(6) 0.1747(4) 0.075(3) Uani 1 1 d . . . . .
H34A H 0.0686 0.1558 0.1954 0.09 Uiso 1 1 calc R U . . .
C35 C 0.0182(9) 0.0590(6) 0.1234(4) 0.086(3) Uani 1 1 d . . . . .
H35A H -0.0429 0.0895 0.1059 0.103 Uiso 1 1 calc R U . . .
C36 C 0.0647(9) -0.0293(6) 0.1048(4) 0.079(3) Uani 1 1 d . . . . .
H36A H 0.041 -0.0691 0.0716 0.095 Uiso 1 1 calc R U . . .
C37 C 0.1533(8) -0.0500(5) 0.1436(4) 0.068(3) Uani 1 1 d . . . . .
H37A H 0.199 -0.1056 0.1408 0.081 Uiso 1 1 calc R U . . .
C38 C 0.2670(17) 0.2099(9) 0.0108(8) 0.154(8) Uani 1 1 d . . . . .
H38A H 0.2541 0.2679 0.0343 0.184 Uiso 1 1 calc R U . . .
C39 C 0.2086(13) 0.1774(13) -0.0429(8) 0.148(6) Uani 1 1 d . . . . .
H39A H 0.1492 0.2105 -0.0607 0.177 Uiso 1 1 calc R U . . .
C40 C 0.2531(14) 0.0880(11) -0.0654(5) 0.128(6) Uani 1 1 d . . . . .
H40A H 0.2299 0.0508 -0.1007 0.154 Uiso 1 1 calc R U . . .
C41 C 0.3397(11) 0.0651(9) -0.0243(7) 0.114(4) Uani 1 1 d . . . . .
H41A H 0.3848 0.0092 -0.0276 0.136 Uiso 1 1 calc R U . . .
C42 C 0.3473(12) 0.1397(11) 0.0223(6) 0.125(5) Uani 1 1 d . . . . .
H42A H 0.3979 0.1418 0.0556 0.15 Uiso 1 1 calc R U . . .
C43 C 0.0116(8) 0.2167(5) 0.4171(5) 0.062(2) Uani 1 1 d . . . . .
H43A H 0.0363 0.2566 0.3645 0.075 Uiso 1 1 calc R U . . .
C44 C -0.1027(8) 0.2126(6) 0.4575(5) 0.079(3) Uani 1 1 d . . . . .
H44A H -0.1544 0.249 0.4329 0.095 Uiso 1 1 calc R U . . .
C45 C -0.1405(8) 0.1544(6) 0.5343(5) 0.079(3) Uani 1 1 d . . . . .
H45A H -0.2186 0.1492 0.5626 0.095 Uiso 1 1 calc R U . . .
C46 C -0.0623(8) 0.1042(5) 0.5690(5) 0.069(3) Uani 1 1 d . . . . .
H46A H -0.0869 0.0646 0.6217 0.083 Uiso 1 1 calc R U . . .
C47 C 0.1193(8) 0.0044(5) 0.6395(4) 0.079(3) Uani 1 1 d . . . . .
H47A H 0.0438 -0.0032 0.6736 0.094 Uiso 1 1 calc R U . . .
C48 C 0.2098(9) -0.0408(5) 0.6672(5) 0.082(3) Uani 1 1 d . . . . .
H48A H 0.1953 -0.0761 0.7218 0.099 Uiso 1 1 calc R U . . .
C49 C 0.3176(9) -0.0341(5) 0.6161(4) 0.077(3) Uani 1 1 d . . . . .
H49A H 0.3775 -0.0681 0.6325 0.093 Uiso 1 1 calc R U . . .
C50 C 0.3355(8) 0.0241(5) 0.5397(4) 0.068(2) Uani 1 1 d . . . . .
H50A H 0.4106 0.0313 0.5048 0.082 Uiso 1 1 calc R U . . .
C51 C 0.1449(8) 0.0613(4) 0.5596(4) 0.051(2) Uani 1 1 d . . . . .
C52 C 0.0542(7) 0.1116(4) 0.5264(4) 0.0459(19) Uani 1 1 d . . . . .
C53 C 0.4067(12) 0.5536(7) 0.2824(7) 0.156(3) Uiso 0.6 1 d DG U P B 1
H53A H 0.4534 0.4986 0.2817 0.188 Uiso 0.6 1 calc R U P B 1
C54 C 0.3138(13) 0.5598(9) 0.3524(7) 0.156(3) Uiso 0.6 1 d G U P B 1
H54A H 0.2983 0.5089 0.3985 0.188 Uiso 0.6 1 calc R U P B 1
C55 C 0.2440(11) 0.6419(10) 0.3536(7) 0.156(3) Uiso 0.6 1 d G U P B 1
H55A H 0.1819 0.6461 0.4005 0.188 Uiso 0.6 1 calc R U P B 1
C56 C 0.2672(12) 0.7180(9) 0.2848(9) 0.156(3) Uiso 0.6 1 d G U P B 1
H56A H 0.2206 0.773 0.2856 0.188 Uiso 0.6 1 calc R U P B 1
C57 C 0.3602(12) 0.7119(7) 0.2148(7) 0.156(3) Uiso 0.6 1 d DG U P B 1
H57A H 0.3757 0.7627 0.1687 0.188 Uiso 0.6 1 calc R U P B 1
C58 C 0.4299(10) 0.6297(7) 0.2136(6) 0.156(3) Uiso 0.6 1 d G U P B 1
C59 C 0.5155(15) 0.6256(10) 0.1475(10) 0.156(3) Uiso 0.6 1 d D U P B 1
H59A H 0.5557 0.5651 0.1556 0.235 Uiso 0.6 1 calc R U P B 1
H59B H 0.4871 0.6277 0.0985 0.235 Uiso 0.6 1 calc R U P B 1
H59C H 0.5674 0.6809 0.1392 0.235 Uiso 0.6 1 calc R U P B 1
C532 C 0.3069(16) 0.6208(11) 0.3139(9) 0.156(3) Uiso 0.4 1 d G U P C 2
C542 C 0.3165(19) 0.6989(12) 0.2477(11) 0.156(3) Uiso 0.4 1 d DG U P C 2
H54B H 0.2536 0.7386 0.2454 0.188 Uiso 0.4 1 calc R U P C 2
C552 C 0.420(2) 0.7175(13) 0.1849(10) 0.156(3) Uiso 0.4 1 d G U P C 2
H55B H 0.4264 0.7697 0.1406 0.188 Uiso 0.4 1 calc R U P C 2
C562 C 0.5140(17) 0.6580(15) 0.1884(11) 0.156(3) Uiso 0.4 1 d G U P C 2
H56B H 0.5833 0.6705 0.1464 0.188 Uiso 0.4 1 calc R U P C 2
C572 C 0.5044(16) 0.5799(15) 0.2546(12) 0.156(3) Uiso 0.4 1 d G U P C 2
H57B H 0.5673 0.5401 0.2569 0.188 Uiso 0.4 1 calc R U P C 2
C582 C 0.4008(18) 0.5613(12) 0.3174(10) 0.156(3) Uiso 0.4 1 d DG U P C 2
H58A H 0.3944 0.5091 0.3617 0.188 Uiso 0.4 1 calc R U P C 2
C592 C 0.212(2) 0.6029(15) 0.3723(14) 0.156(3) Uiso 0.4 1 d D U P C 2
H59D H 0.2203 0.5469 0.4127 0.235 Uiso 0.4 1 calc R U P C 2
H59E H 0.192 0.6596 0.4004 0.235 Uiso 0.4 1 calc R U P C 2
H59F H 0.1516 0.5889 0.3475 0.235 Uiso 0.4 1 calc R U P C 2

loop_
_atom_site_aniso_label
_atom_site_aniso_U_11
_atom_site_aniso_U_22
_atom_site_aniso_U_33
_atom_site_aniso_U_23
_atom_site_aniso_U_13
_atom_site_aniso_U_12
Eu1 0.0330(4) 0.06211(19) 0.04847(17) -0.01129(13) -0.00899(19) 0.00316(18)
Fe1 0.0603(13) 0.0855(7) 0.1074(8) -0.0238(6) -0.0157(9) -0.0125(7)
Fe2 0.0774(12) 0.0576(5) 0.0506(5) -0.0094(4) -0.0195(6) -0.0021(6)
Fe3 0.0784(13) 0.0809(6) 0.0451(4) -0.0054(4) -0.0205(6) -0.0131(7)
O1 0.073(5) 0.065(2) 0.059(2) -0.004(2) -0.008(3) 0.012(3)
O2 0.059(5) 0.094(3) 0.061(3) 0.011(2) 0.004(3) 0.005(3)
O3 0.038(5) 0.092(3) 0.089(3) -0.025(3) -0.023(3) 0.006(3)
O4 0.035(4) 0.072(3) 0.062(2) -0.025(2) -0.021(3) 0.005(2)
O5 0.054(5) 0.077(3) 0.062(2) -0.022(2) -0.025(3) 0.018(3)
O6 0.055(5) 0.073(3) 0.055(2) -0.026(2) -0.019(3) 0.010(3)
N1 0.025(5) 0.054(3) 0.058(3) -0.011(2) -0.014(3) 0.003(3)
N2 0.033(6) 0.069(3) 0.057(3) -0.009(3) -0.003(4) 0.009(3)
C1 0.083(10) 0.110(6) 0.096(5) 0.003(5) -0.026(6) 0.037(6)
C2 0.096(10) 0.077(5) 0.069(4) -0.013(4) -0.028(6) 0.028(5)
C3 0.103(11) 0.079(5) 0.073(5) 0.005(4) -0.020(6) 0.019(6)
C4 0.073(9) 0.080(5) 0.070(5) -0.018(4) -0.004(5) -0.024(5)
C5 0.043(8) 0.105(6) 0.063(4) -0.036(4) 0.007(5) -0.025(5)
C6 0.087(11) 0.088(5) 0.096(6) -0.037(4) -0.007(6) -0.008(6)
C7 0.114(13) 0.144(8) 0.093(6) -0.059(6) -0.014(8) 0.015(8)
C8 0.081(12) 0.210(11) 0.061(5) -0.024(6) 0.028(6) -0.019(9)
C9 0.085(11) 0.147(8) 0.073(5) 0.000(5) -0.025(6) -0.003(7)
C10 0.199(18) 0.166(13) 0.203(13) -0.105(11) -0.114(14) 0.001(13)
C11 0.155(18) 0.114(10) 0.33(2) -0.075(11) -0.119(18) -0.017(11)
C12 0.108(16) 0.173(14) 0.33(2) -0.052(14) -0.053(16) -0.053(13)
C13 0.107(16) 0.163(13) 0.40(2) -0.063(18) -0.162(16) 0.011(13)
C14 0.26(2) 0.138(11) 0.243(15) -0.043(13) -0.178(15) -0.027(15)
C15 0.045(8) 0.110(6) 0.133(7) -0.026(5) -0.051(7) 0.000(5)
C16 0.031(7) 0.082(5) 0.074(4) 0.005(4) -0.019(5) -0.015(5)
C17 0.048(8) 0.089(5) 0.081(5) -0.032(4) -0.027(6) 0.014(5)
C18 0.049(7) 0.055(4) 0.058(4) -0.003(3) -0.015(5) -0.007(4)
C19 0.039(7) 0.058(4) 0.053(3) -0.011(3) -0.015(4) 0.006(4)
C20 0.061(8) 0.062(4) 0.055(3) -0.006(3) -0.026(5) 0.010(4)
C21 0.083(10) 0.074(4) 0.066(4) -0.017(3) -0.010(5) 0.020(5)
C22 0.110(10) 0.051(4) 0.074(4) -0.020(3) -0.027(6) -0.007(5)
C23 0.090(9) 0.053(4) 0.075(4) -0.020(3) -0.030(5) -0.001(4)
C24 0.23(2) 0.110(8) 0.052(5) 0.005(4) -0.049(8) -0.039(10)
C25 0.107(13) 0.093(6) 0.080(5) 0.000(4) 0.023(7) -0.008(7)
C26 0.120(12) 0.060(4) 0.086(5) -0.003(4) -0.002(8) -0.016(6)
C27 0.094(12) 0.075(6) 0.094(6) 0.018(5) -0.010(9) 0.019(7)
C28 0.161(19) 0.113(9) 0.108(8) 0.040(6) -0.071(10) -0.025(9)
C29 0.069(9) 0.104(6) 0.107(6) -0.040(5) -0.028(6) 0.042(6)
C30 0.054(8) 0.078(4) 0.052(3) -0.008(3) -0.010(4) 0.018(4)
C31 0.076(9) 0.077(5) 0.071(4) -0.025(4) -0.027(5) 0.018(5)
C32 0.057(8) 0.068(4) 0.049(3) 0.004(3) -0.009(4) -0.002(4)
C33 0.057(8) 0.083(5) 0.040(3) -0.002(3) -0.021(4) -0.004(5)
C34 0.083(9) 0.089(5) 0.054(4) -0.018(4) -0.016(5) 0.005(5)
C35 0.073(10) 0.130(7) 0.061(4) -0.017(4) -0.028(5) 0.016(6)
C36 0.075(9) 0.105(6) 0.065(4) -0.025(4) -0.024(5) -0.021(6)
C37 0.072(9) 0.071(4) 0.060(4) -0.004(3) -0.020(5) -0.012(5)
C38 0.24(2) 0.098(8) 0.102(8) 0.030(7) -0.032(11) -0.072(11)
C39 0.145(17) 0.193(13) 0.082(7) 0.056(8) -0.032(9) -0.025(12)
C40 0.128(16) 0.193(12) 0.043(5) -0.015(6) 0.010(7) -0.046(11)
C41 0.090(12) 0.172(10) 0.070(6) -0.015(7) -0.007(7) -0.025(8)
C42 0.132(15) 0.170(10) 0.065(5) 0.001(7) -0.018(7) -0.084(10)
C43 0.032(7) 0.081(5) 0.077(4) -0.002(4) -0.025(5) -0.004(4)
C44 0.024(7) 0.109(6) 0.102(6) 0.003(5) -0.025(6) 0.011(5)
C45 0.013(7) 0.109(6) 0.105(6) -0.005(5) -0.005(6) -0.002(5)
C46 0.042(8) 0.081(5) 0.075(4) -0.005(4) -0.005(5) 0.001(5)
C47 0.049(8) 0.084(5) 0.075(4) 0.015(4) 0.012(5) 0.019(5)
C48 0.067(9) 0.092(5) 0.073(5) 0.018(4) -0.014(6) 0.017(6)
C49 0.067(9) 0.087(5) 0.072(4) 0.001(4) -0.019(5) 0.030(5)
C50 0.031(7) 0.090(5) 0.082(5) -0.010(4) -0.015(5) 0.017(5)
C51 0.041(7) 0.045(3) 0.062(4) -0.008(3) -0.008(4) 0.012(4)
C52 0.026(6) 0.046(3) 0.067(4) -0.017(3) -0.009(4) 0.002(3)

loop_
_atom_type_symbol
_atom_type_description
_atom_type_scat_dispersion_real
_atom_type_scat_dispersion_imag
_atom_type_scat_source
C C 0.0033 0.0016 'International Tables Vol C Tables 4.2.6.8 and 6.1.1.4'
H H 0 0 'International Tables Vol C Tables 4.2.6.8 and 6.1.1.4'
N N 0.0061 0.0033 'International Tables Vol C Tables 4.2.6.8 and 6.1.1.4'
O O 0.0106 0.006 'International Tables Vol C Tables 4.2.6.8 and 6.1.1.4'
Fe Fe 0.3463 0.8444 'International Tables Vol C Tables 4.2.6.8 and 6.1.1.4'
Eu Eu -0.1578 3.6682 'International Tables Vol C Tables 4.2.6.8 and 6.1.1.4'

loop_
_geom_angle_atom_site_label_1
_geom_angle_atom_site_label_2
_geom_angle_atom_site_label_3
_geom_angle
O2 Eu1 O3 78.87(19)
O2 Eu1 O6 86.34(17)
O3 Eu1 O6 153.51(16)
O2 Eu1 O4 119.29(16)
O3 Eu1 O4 72.00(17)
O6 Eu1 O4 134.43(17)
O2 Eu1 O1 73.38(17)
O3 Eu1 O1 118.95(17)
O6 Eu1 O1 76.59(15)
O4 Eu1 O1 76.25(14)
O2 Eu1 O5 75.45(15)
O3 Eu1 O5 82.36(17)
O6 Eu1 O5 72.65(16)
O4 Eu1 O5 146.00(15)
O1 Eu1 O5 137.07(13)
O2 Eu1 N1 151.66(19)
O3 Eu1 N1 127.98(16)
O6 Eu1 N1 71.83(15)
O4 Eu1 N1 69.49(15)
O1 Eu1 N1 83.90(17)
O5 Eu1 N1 113.17(16)
O2 Eu1 N2 143.0(2)
O3 Eu1 N2 78.95(19)
O6 Eu1 N2 101.20(16)
O4 Eu1 N2 80.72(14)
O1 Eu1 N2 143.58(19)
O5 Eu1 N2 72.59(15)
N1 Eu1 N2 61.6(2)
C11 Fe1 C6 158.1(7)
C11 Fe1 C14 67.6(7)
C6 Fe1 C14 105.8(6)
C11 Fe1 C7 161.6(8)
C6 Fe1 C7 39.9(3)
C14 Fe1 C7 120.4(6)
C11 Fe1 C5 123.3(7)
C6 Fe1 C5 41.1(3)
C14 Fe1 C5 122.5(7)
C7 Fe1 C5 68.3(4)
C11 Fe1 C9 109.6(6)
C6 Fe1 C9 69.1(4)
C14 Fe1 C9 160.2(8)
C7 Fe1 C9 68.7(4)
C5 Fe1 C9 41.3(3)
C11 Fe1 C12 41.0(6)
C6 Fe1 C12 158.5(7)
C14 Fe1 C12 69.4(8)
C7 Fe1 C12 123.3(7)
C5 Fe1 C12 159.0(7)
C9 Fe1 C12 122.4(7)
C11 Fe1 C10 39.1(5)
C6 Fe1 C10 122.4(6)
C14 Fe1 C10 40.7(6)
C7 Fe1 C10 156.8(7)
C5 Fe1 C10 108.3(6)
C9 Fe1 C10 124.9(6)
C12 Fe1 C10 68.3(8)
C11 Fe1 C13 65.0(8)
C6 Fe1 C13 124.5(7)
C14 Fe1 C13 40.9(6)
C7 Fe1 C13 109.1(7)
C5 Fe1 C13 160.5(8)
C9 Fe1 C13 157.4(8)
C12 Fe1 C13 38.7(6)
C10 Fe1 C13 66.1(8)
C11 Fe1 C8 126.4(7)
C6 Fe1 C8 68.0(4)
C14 Fe1 C8 156.0(8)
C7 Fe1 C8 40.2(3)
C5 Fe1 C8 69.0(4)
C9 Fe1 C8 41.4(4)
C12 Fe1 C8 107.5(7)
C10 Fe1 C8 162.0(7)
C13 Fe1 C8 122.3(8)
C19 Fe2 C24 159.1(6)
C19 Fe2 C26 121.8(3)
C24 Fe2 C26 68.6(4)
C19 Fe2 C25 158.5(4)
C24 Fe2 C25 40.5(5)
C26 Fe2 C25 41.2(3)
C19 Fe2 C28 123.0(5)
C24 Fe2 C28 40.4(5)
C26 Fe2 C28 67.5(5)
C25 Fe2 C28 67.7(5)
C19 Fe2 C23 42.2(3)
C24 Fe2 C23 121.3(5)
C26 Fe2 C23 157.0(4)
C25 Fe2 C23 158.6(4)
C28 Fe2 C23 105.5(5)
C19 Fe2 C27 108.0(4)
C24 Fe2 C27 67.5(4)
C26 Fe2 C27 39.3(4)
C25 Fe2 C27 67.2(4)
C28 Fe2 C27 39.9(4)
C23 Fe2 C27 121.5(5)
C19 Fe2 C22 68.3(3)
C24 Fe2 C22 107.4(4)
C26 Fe2 C22 161.9(5)
C25 Fe2 C22 124.5(4)
C28 Fe2 C22 121.7(5)
C23 Fe2 C22 40.4(3)
C27 Fe2 C22 157.1(5)
C19 Fe2 C21 68.1(3)
C24 Fe2 C21 122.8(5)
C26 Fe2 C21 125.8(5)
C25 Fe2 C21 109.3(4)
C28 Fe2 C21 157.7(5)
C23 Fe2 C21 68.8(3)
C27 Fe2 C21 161.2(5)
C22 Fe2 C21 40.4(3)
C19 Fe2 C20 39.9(3)
C24 Fe2 C20 159.4(6)
C26 Fe2 C20 109.0(4)
C25 Fe2 C20 124.1(5)
C28 Fe2 C20 159.3(5)
C23 Fe2 C20 69.3(3)
C27 Fe2 C20 124.5(4)
C22 Fe2 C20 68.2(3)
C21 Fe2 C20 40.9(2)
C42 Fe3 C37 122.6(5)
C42 Fe3 C38 40.3(5)
C37 Fe3 C38 157.3(6)
C42 Fe3 C39 67.9(6)
C37 Fe3 C39 160.7(6)
C38 Fe3 C39 40.8(5)
C42 Fe3 C41 40.6(4)
C37 Fe3 C41 108.9(4)
C38 Fe3 C41 68.0(5)
C39 Fe3 C41 67.4(5)
C42 Fe3 C34 121.9(4)
C37 Fe3 C34 67.9(3)
C38 Fe3 C34 106.4(5)
C39 Fe3 C34 122.7(6)
C41 Fe3 C34 158.7(5)
C42 Fe3 C36 159.2(6)
C37 Fe3 C36 40.5(3)
C38 Fe3 C36 159.8(7)
C39 Fe3 C36 124.5(6)
C41 Fe3 C36 124.2(4)
C34 Fe3 C36 68.0(3)
C42 Fe3 C33 106.7(4)
C37 Fe3 C33 41.2(3)
C38 Fe3 C33 120.6(5)
C39 Fe3 C33 156.9(6)
C41 Fe3 C33 124.1(5)
C34 Fe3 C33 39.6(3)
C36 Fe3 C33 68.4(3)
C42 Fe3 C35 159.4(5)
C37 Fe3 C35 67.4(3)
C38 Fe3 C35 123.8(6)
C39 Fe3 C35 108.7(5)
C41 Fe3 C35 158.7(5)
C34 Fe3 C35 41.4(3)
C36 Fe3 C35 39.4(3)
C33 Fe3 C35 68.0(3)
C42 Fe3 C40 68.5(5)
C37 Fe3 C40 124.7(5)
C38 Fe3 C40 68.5(5)
C39 Fe3 C40 40.1(4)
C41 Fe3 C40 40.4(4)
C34 Fe3 C40 158.7(6)
C36 Fe3 C40 109.2(4)
C33 Fe3 C40 161.0(6)
C35 Fe3 C40 123.0(5)
C2 O1 Eu1 135.3(5)
C4 O2 Eu1 136.4(6)
C16 O3 Eu1 136.7(5)
C18 O4 Eu1 137.7(5)
C30 O5 Eu1 134.2(5)
C32 O6 Eu1 135.7(5)
C43 N1 C52 117.4(7)
C43 N1 Eu1 119.2(4)
C52 N1 Eu1 123.1(5)
C50 N2 C51 118.8(6)
C50 N2 Eu1 119.7(5)
C51 N2 Eu1 121.4(5)
C2 C1 H1A 109.5
C2 C1 H1B 109.5
H1A C1 H1B 109.5
C2 C1 H1C 109.5
H1A C1 H1C 109.5
H1B C1 H1C 109.5
O1 C2 C3 124.3(8)
O1 C2 C1 117.7(8)
C3 C2 C1 117.7(7)
C4 C3 C2 124.7(7)
C4 C3 H3A 117.6
C2 C3 H3A 117.6
O2 C4 C3 124.3(8)
O2 C4 C5 115.3(9)
C3 C4 C5 120.3(7)
C6 C5 C9 107.2(8)
C6 C5 C4 124.0(7)
C9 C5 C4 128.8(9)
C6 C5 Fe1 69.0(6)
C9 C5 Fe1 69.4(6)
C4 C5 Fe1 126.7(5)
C7 C6 C5 108.8(8)
C7 C6 Fe1 70.4(5)
C5 C6 Fe1 69.9(5)
C7 C6 H6A 125.6
C5 C6 H6A 125.6
Fe1 C6 H6A 125.6
C6 C7 C8 109.7(9)
C6 C7 Fe1 69.7(4)
C8 C7 Fe1 70.6(5)
C6 C7 H7A 125.1
C8 C7 H7A 125.1
Fe1 C7 H7A 126.2
C7 C8 C9 107.4(8)
C7 C8 Fe1 69.2(5)
C9 C8 Fe1 68.8(5)
C7 C8 H8A 126.3
C9 C8 H8A 126.3
Fe1 C8 H8A 127.2
C5 C9 C8 106.9(9)
C5 C9 Fe1 69.3(5)
C8 C9 Fe1 69.8(6)
C5 C9 H9A 126.5
C8 C9 H9A 126.5
Fe1 C9 H9A 126
C11 C10 C14 109(2)
C11 C10 Fe1 69.5(8)
C14 C10 Fe1 69.4(8)
C11 C10 H10A 125.7
C14 C10 H10A 125.7
Fe1 C10 H10A 127
C10 C11 C12 111(2)
C10 C11 Fe1 71.3(8)
C12 C11 Fe1 70.3(9)
C10 C11 H11A 124.6
C12 C11 H11A 124.6
Fe1 C11 H11A 125.3
C13 C12 C11 104(2)
C13 C12 Fe1 70.7(10)
C11 C12 Fe1 68.7(9)
C13 C12 H12A 128.2
C11 C12 H12A 128.2
Fe1 C12 H12A 124.2
C12 C13 C14 113(2)
C12 C13 Fe1 70.6(11)
C14 C13 Fe1 69.2(11)
C12 C13 H13A 123.4
C14 C13 H13A 123.4
Fe1 C13 H13A 128.6
C10 C14 C13 103.3(18)
C10 C14 Fe1 70.0(9)
C13 C14 Fe1 69.9(10)
C10 C14 H14A 128.3
C13 C14 H14A 128.3
Fe1 C14 H14A 123.6
C16 C15 H15A 109.5
C16 C15 H15B 109.5
H15A C15 H15B 109.5
C16 C15 H15C 109.5
H15A C15 H15C 109.5
H15B C15 H15C 109.5
O3 C16 C17 125.1(9)
O3 C16 C15 115.3(8)
C17 C16 C15 119.6(8)
C16 C17 C18 124.8(8)
C16 C17 H17A 117.6
C18 C17 H17A 117.6
O4 C18 C17 123.5(7)
O4 C18 C19 115.2(8)
C17 C18 C19 121.2(7)
C20 C19 C23 109.5(6)
C20 C19 C18 124.6(7)
C23 C19 C18 125.9(8)
C20 C19 Fe2 71.4(4)
C23 C19 Fe2 69.6(4)
C18 C19 Fe2 124.4(4)
C19 C20 C21 107.6(7)
C19 C20 Fe2 68.7(4)
C21 C20 Fe2 69.3(4)
C19 C20 H20A 126.2
C21 C20 H20A 126.2
Fe2 C20 H20A 127.3
C22 C21 C20 107.7(8)
C22 C21 Fe2 69.6(5)
C20 C21 Fe2 69.8(4)
C22 C21 H21A 126.2
C20 C21 H21A 126.2
Fe2 C21 H21A 126
C23 C22 C21 110.0(6)
C23 C22 Fe2 69.6(4)
C21 C22 Fe2 70.0(4)
C23 C22 H22A 125
C21 C22 H22A 125
Fe2 C22 H22A 127
C22 C23 C19 105.3(8)
C22 C23 Fe2 70.0(5)
C19 C23 Fe2 68.3(4)
C22 C23 H23A 127.3
C19 C23 H23A 127.3
Fe2 C23 H23A 125.9
C28 C24 C25 107.6(11)
C28 C24 Fe2 70.1(6)
C25 C24 Fe2 70.1(5)
C28 C24 H24A 126.2
C25 C24 H24A 126.2
Fe2 C24 H24A 125.2
C24 C25 C26 107.5(12)
C24 C25 Fe2 69.4(6)
C26 C25 Fe2 69.4(5)
C24 C25 H25A 126.3
C26 C25 H25A 126.3
Fe2 C25 H25A 126.5
C27 C26 C25 107.3(11)
C27 C26 Fe2 70.7(6)
C25 C26 Fe2 69.5(5)
C27 C26 H26A 126.4
C25 C26 H26A 126.4
Fe2 C26 H26A 125.1
C26 C27 C28 109.8(11)
C26 C27 Fe2 70.0(6)
C28 C27 Fe2 69.8(5)
C26 C27 H27A 125.1
C28 C27 H27A 125.1
Fe2 C27 H27A 126.7
C27 C28 C24 107.8(14)
C27 C28 Fe2 70.3(6)
C24 C28 Fe2 69.4(7)
C27 C28 H28A 126.1
C24 C28 H28A 126.1
Fe2 C28 H28A 125.8
C30 C29 H29A 109.5
C30 C29 H29B 109.5
H29A C29 H29B 109.5
C30 C29 H29C 109.5
H29A C29 H29C 109.5
H29B C29 H29C 109.5
O5 C30 C31 123.3(7)
O5 C30 C29 117.9(8)
C31 C30 C29 118.5(6)
C30 C31 C32 126.0(6)
C30 C31 H31A 117
C32 C31 H31A 117
O6 C32 C31 122.8(8)
O6 C32 C33 117.0(8)
C31 C32 C33 120.1(7)
C34 C33 C37 107.5(8)
C34 C33 C32 121.9(7)
C37 C33 C32 130.5(8)
C34 C33 Fe3 69.8(4)
C37 C33 Fe3 68.8(3)
C32 C33 Fe3 124.8(5)
C33 C34 C35 108.5(7)
C33 C34 Fe3 70.6(4)
C35 C34 Fe3 70.3(4)
C33 C34 H34A 125.8
C35 C34 H34A 125.8
Fe3 C34 H34A 124.9
C36 C35 C34 107.3(9)
C36 C35 Fe3 69.7(5)
C34 C35 Fe3 68.3(5)
C36 C35 H35A 126.3
C34 C35 H35A 126.3
Fe3 C35 H35A 127.2
C35 C36 C37 108.8(7)
C35 C36 Fe3 71.0(5)
C37 C36 Fe3 69.1(5)
C35 C36 H36A 125.6
C37 C36 H36A 125.6
Fe3 C36 H36A 125.9
C36 C37 C33 107.9(7)
C36 C37 Fe3 70.4(4)
C33 C37 Fe3 70.1(4)
C36 C37 H37A 126.1
C33 C37 H37A 126.1
Fe3 C37 H37A 125.1
C42 C38 C39 107.1(14)
C42 C38 Fe3 69.3(6)
C39 C38 Fe3 69.6(6)
C42 C38 H38A 126.5
C39 C38 H38A 126.5
Fe3 C38 H38A 126.2
C40 C39 C38 109.5(15)
C40 C39 Fe3 71.1(6)
C38 C39 Fe3 69.6(5)
C40 C39 H39A 125.3
C38 C39 H39A 125.3
Fe3 C39 H39A 125.7
C39 C40 C41 106.2(12)
C39 C40 Fe3 68.8(5)
C41 C40 Fe3 68.7(5)
C39 C40 H40A 126.9
C41 C40 H40A 126.9
Fe3 C40 H40A 127.2
C42 C41 C40 108.9(12)
C42 C41 Fe3 69.1(6)
C40 C41 Fe3 70.9(7)
C42 C41 H41A 125.6
C40 C41 H41A 125.6
Fe3 C41 H41A 126
C38 C42 C41 108.4(13)
C38 C42 Fe3 70.4(8)
C41 C42 Fe3 70.3(7)
C38 C42 H42A 125.8
C41 C42 H42A 125.8
Fe3 C42 H42A 125.1
N1 C43 C44 123.7(7)
N1 C43 H43A 118.2
C44 C43 H43A 118.2
C43 C44 C45 119.0(9)
C43 C44 H44A 120.5
C45 C44 H44A 120.5
C46 C45 C44 118.9(9)
C46 C45 H45A 120.6
C44 C45 H45A 120.6
C45 C46 C52 120.4(7)
C45 C46 H46A 119.8
C52 C46 H46A 119.8
C51 C47 C48 118.2(8)
C51 C47 H47A 120.9
C48 C47 H47A 120.9
C49 C48 C47 120.7(7)
C49 C48 H48A 119.6
C47 C48 H48A 119.6
C48 C49 C50 117.3(8)
C48 C49 H49A 121.4
C50 C49 H49A 121.4
N2 C50 C49 124.4(8)
N2 C50 H50A 117.8
C49 C50 H50A 117.8
N2 C51 C47 120.5(8)
N2 C51 C52 118.3(6)
C47 C51 C52 121.2(8)
N1 C52 C46 120.5(7)
N1 C52 C51 115.3(7)
C46 C52 C51 124.2(7)
C54 C53 C58 120
C54 C53 H53A 120
C58 C53 H53A 120
C53 C54 C55 120
C53 C54 H54A 120
C55 C54 H54A 120
C56 C55 C54 120
C56 C55 H55A 120
C54 C55 H55A 120
C55 C56 C57 120
C55 C56 H56A 120
C57 C56 H56A 120
C56 C57 C58 120
C56 C57 H57A 120
C58 C57 H57A 120
C59 C58 C57 118.8(4)
C59 C58 C53 121.2(4)
C57 C58 C53 120
C58 C59 H59A 109.5
C58 C59 H59B 109.5
H59A C59 H59B 109.5
C58 C59 H59C 109.5
H59A C59 H59C 109.5
H59B C59 H59C 109.5
C592 C532 C542 120.5(4)
C592 C532 C582 119.5(4)
C542 C532 C582 120
C532 C542 C552 120
C532 C542 H54B 120
C552 C542 H54B 120
C562 C552 C542 120
C562 C552 H55B 120
C542 C552 H55B 120
C552 C562 C572 120
C552 C562 H56B 120
C572 C562 H56B 120
C562 C572 C582 120
C562 C572 H57B 120
C582 C572 H57B 120
C572 C582 C532 120
C572 C582 H58A 120
C532 C582 H58A 120
C532 C592 H59D 109.5
C532 C592 H59E 109.5
H59D C592 H59E 109.5
C532 C592 H59F 109.5
H59D C592 H59F 109.5
H59E C592 H59F 109.5

loop_
_geom_bond_atom_site_label_1
_geom_bond_atom_site_label_2
_geom_bond_distance
Eu1 O2 2.333(5)
Eu1 O3 2.334(6)
Eu1 O6 2.349(4)
Eu1 O4 2.358(4)
Eu1 O1 2.361(4)
Eu1 O5 2.390(4)
Eu1 N1 2.602(6)
Eu1 N2 2.623(5)
Fe1 C11 1.999(12)
Fe1 C6 2.006(8)
Fe1 C14 2.013(15)
Fe1 C7 2.016(8)
Fe1 C5 2.017(9)
Fe1 C9 2.020(10)
Fe1 C12 2.020(16)
Fe1 C10 2.021(11)
Fe1 C13 2.021(16)
Fe1 C8 2.033(9)
Fe2 C19 2.011(6)
Fe2 C24 2.016(8)
Fe2 C26 2.023(8)
Fe2 C25 2.025(8)
Fe2 C28 2.025(10)
Fe2 C23 2.028(8)
Fe2 C27 2.032(8)
Fe2 C22 2.034(6)
Fe2 C21 2.039(8)
Fe2 C20 2.045(7)
Fe3 C42 1.995(12)
Fe3 C37 2.004(6)
Fe3 C38 2.009(10)
Fe3 C39 2.010(9)
Fe3 C41 2.011(11)
Fe3 C34 2.011(7)
Fe3 C36 2.021(8)
Fe3 C33 2.021(6)
Fe3 C35 2.037(10)
Fe3 C40 2.039(8)
O1 C2 1.239(7)
O2 C4 1.266(8)
O3 C16 1.276(8)
O4 C18 1.254(8)
O5 C30 1.250(7)
O6 C32 1.286(7)
N1 C43 1.339(9)
N1 C52 1.350(7)
N2 C50 1.329(9)
N2 C51 1.331(9)
C1 C2 1.515(10)
C1 H1A 0.96
C1 H1B 0.96
C1 H1C 0.96
C2 C3 1.441(11)
C3 C4 1.392(11)
C3 H3A 0.93
C4 C5 1.487(10)
C5 C6 1.413(11)
C5 C9 1.424(10)
C6 C7 1.371(12)
C6 H6A 0.93
C7 C8 1.392(12)
C7 H7A 0.93
C8 C9 1.433(13)
C8 H8A 0.93
C9 H9A 0.93
C10 C11 1.346(19)
C10 C14 1.40(2)
C10 H10A 0.93
C11 C12 1.41(2)
C11 H11A 0.93
C12 C13 1.34(2)
C12 H12A 0.93
C13 C14 1.41(2)
C13 H13A 0.93
C14 H14A 0.93
C15 C16 1.495(10)
C15 H15A 0.96
C15 H15B 0.96
C15 H15C 0.96
C16 C17 1.378(10)
C17 C18 1.401(10)
C17 H17A 0.93
C18 C19 1.501(9)
C19 C20 1.385(10)
C19 C23 1.453(9)
C20 C21 1.426(8)
C20 H20A 0.93
C21 C22 1.405(12)
C21 H21A 0.93
C22 C23 1.402(11)
C22 H22A 0.93
C23 H23A 0.93
C24 C28 1.397(17)
C24 C25 1.400(16)
C24 H24A 0.93
C25 C26 1.423(11)
C25 H25A 0.93
C26 C27 1.363(13)
C26 H26A 0.93
C27 C28 1.386(14)
C27 H27A 0.93
C28 H28A 0.93
C29 C30 1.499(10)
C29 H29A 0.96
C29 H29B 0.96
C29 H29C 0.96
C30 C31 1.423(11)
C31 C32 1.425(10)
C31 H31A 0.93
C32 C33 1.467(11)
C33 C34 1.365(10)
C33 C37 1.415(9)
C34 C35 1.431(11)
C34 H34A 0.93
C35 C36 1.367(10)
C35 H35A 0.93
C36 C37 1.393(11)
C36 H36A 0.93
C37 H37A 0.93
C38 C42 1.379(17)
C38 C39 1.402(16)
C38 H38A 0.93
C39 C40 1.390(15)
C39 H39A 0.93
C40 C41 1.400(15)
C40 H40A 0.93
C41 C42 1.391(13)
C41 H41A 0.93
C42 H42A 0.93
C43 C44 1.356(10)
C43 H43A 0.93
C44 C45 1.360(10)
C44 H44A 0.93
C45 C46 1.354(10)
C45 H45A 0.93
C46 C52 1.388(10)
C46 H46A 0.93
C47 C51 1.386(8)
C47 C48 1.393(11)
C47 H47A 0.93
C48 C49 1.341(11)
C48 H48A 0.93
C49 C50 1.353(9)
C49 H49A 0.93
C50 H50A 0.93
C51 C52 1.467(10)
C53 C54 1.39
C53 C58 1.39
C53 H53A 0.93
C54 C55 1.39
C54 H54A 0.93
C55 C56 1.39
C55 H55A 0.93
C56 C57 1.39
C56 H56A 0.93
C57 C58 1.39
C57 H57A 0.93
C58 C59 1.295(15)
C59 H59A 0.96
C59 H59B 0.96
C59 H59C 0.96
C532 C592 1.284(16)
C532 C542 1.39
C532 C582 1.39
C542 C552 1.39
C542 H54B 0.93
C552 C562 1.39
C552 H55B 0.93
C562 C572 1.39
C562 H56B 0.93
C572 C582 1.39
C572 H57B 0.93
C582 H58A 0.93
C592 H59D 0.96
C592 H59E 0.96
C592 H59F 0.96
